data_2240693
loop_
_publ_author_name
'Souilem, Amira'
'Zid, Mohamed Faouzi'
'Driss, Ahmed'

_publ_section_title
;
 Synth\`ese et \'etude structrale de lyonsite-type
 (Na~0,4~,Li~0,6~)(Fe,Li~2~)(MoO~4~)~3~
;
_journal_coeditor_code HB7397
_journal_issue 6
_journal_name_full 'Acta Crystallographica Section E'
_journal_page_first 597
_journal_page_last 601
_journal_paper_doi 10.1107/S2056989015008737
_journal_volume 71
_journal_year 2015
_chemical_formula_iupac '(Na0.4 Li0.6) (Fe Li2) (Mo O4)3'
_chemical_formula_moiety 'Fe Li2.60 Mo3 Na0.40 O12'
_chemical_formula_structural '(Na0.4 Li0.6) (Fe Li2) (Mo O4)3'
_chemical_formula_sum 'Fe Li2.6 Mo3 Na0.4 O12'
_chemical_formula_weight 562.91
_chemical_name_systematic
;
Sodium lithium iron(III) trimolybdate
;
_space_group_IT_number 62
_symmetry_cell_setting orthorhombic
_symmetry_space_group_name_Hall '-P 2ac 2n'
_symmetry_space_group_name_H-M 'P n m a'
_atom_sites_solution_primary direct
_atom_sites_solution_secondary difmap
_audit_creation_method SHELXL-97
_cell_angle_alpha 90.00
_cell_angle_beta 90.00
_cell_angle_gamma 90.00
_cell_formula_units_Z 4
_cell_length_a 5.1358(7)
_cell_length_b 10.5687(9)
_cell_length_c 17.606(2)
_cell_measurement_reflns_used 25
_cell_measurement_temperature 298(2)
_cell_measurement_theta_max 15
_cell_measurement_theta_min 11
_cell_volume 955.63(19)
_computing_cell_refinement
;
CAD-4 EXPRESS (Duisenberg, 1992; Mac\'i\<cek & Yordanov, 1992)
;
_computing_data_collection
;
CAD-4 EXPRESS (Duisenberg, 1992; Mac\'i\<cek & Yordanov, 1992)
;
_computing_data_reduction
;
XCAD4 (Harms & Wocadlo, 1995)
;
_computing_molecular_graphics
;
DIAMOND (Brandenburg & Putz, 1999)
;
_computing_publication_material
;
WinGX (Farrugia, 2012)
;
_computing_structure_refinement
;
SHELXL97 (Sheldrick, 2008)
;
_computing_structure_solution
;
SHELXS97 (Sheldrick, 2008)
;
_diffrn_ambient_temperature 298(2)
_diffrn_measured_fraction_theta_full 0.995
_diffrn_measured_fraction_theta_max 0.995
_diffrn_measurement_device_type 'Enraf--Nonius CAD-4'
_diffrn_measurement_method \w/2\q
_diffrn_radiation_monochromator graphite
_diffrn_radiation_source 'fine-focus sealed tube'
_diffrn_radiation_type MoK\a
_diffrn_radiation_wavelength 0.71073
_diffrn_reflns_av_R_equivalents 0.0226
_diffrn_reflns_av_sigmaI/netI 0.0245
_diffrn_reflns_limit_h_max 6
_diffrn_reflns_limit_h_min -6
_diffrn_reflns_limit_k_max 13
_diffrn_reflns_limit_k_min -1
_diffrn_reflns_limit_l_max 22
_diffrn_reflns_limit_l_min -1
_diffrn_reflns_number 2321
_diffrn_reflns_theta_full 26.95
_diffrn_reflns_theta_max 26.95
_diffrn_reflns_theta_min 2.25
_diffrn_standards_decay_% 1.3
_diffrn_standards_interval_time 120
_diffrn_standards_number 2
_exptl_absorpt_coefficient_mu 5.413
_exptl_absorpt_correction_T_max 0.4884
_exptl_absorpt_correction_T_min 0.2855
_exptl_absorpt_correction_type psi-scan
_exptl_absorpt_process_details
;
(North <i>et al.</i>, 1968)
;
_exptl_crystal_colour green
_exptl_crystal_density_diffrn 3.913
_exptl_crystal_density_method 'not measured'
_exptl_crystal_description prism
_exptl_crystal_F_000 1041
_exptl_crystal_size_max 0.28
_exptl_crystal_size_mid 0.21
_exptl_crystal_size_min 0.14
_refine_diff_density_max 0.516
_refine_diff_density_min -0.603
_refine_ls_extinction_coef 0.0030(2)
_refine_ls_extinction_expression Fc^*^=kFc[1+0.001xFc^2^\l^3^/sin(2\q)]^-1/4^
_refine_ls_extinction_method SHELXL
_refine_ls_goodness_of_fit_ref 1.156
_refine_ls_matrix_type full
_refine_ls_number_parameters 101
_refine_ls_number_reflns 1091
_refine_ls_number_restraints 0
_refine_ls_restrained_S_all 1.156
_refine_ls_R_factor_all 0.0259
_refine_ls_R_factor_gt 0.0227
_refine_ls_shift/su_max 0.001
_refine_ls_shift/su_mean 0.000
_refine_ls_structure_factor_coef Fsqd
_refine_ls_weighting_details 'calc w=1/[\s^2^(Fo^2^)+(0.0221P)^2^+2.5918P] where P=(Fo^2^+2Fc^2^)/3'
_refine_ls_weighting_scheme calc
_refine_ls_wR_factor_gt 0.0554
_refine_ls_wR_factor_ref 0.0563
_reflns_number_gt 1017
_reflns_number_total 1091
_reflns_threshold_expression I>2\s(I)
_cod_data_source_file hb7397sup1.cf
_cod_data_source_block I
_cod_original_cell_volume 955.61(19)
_cod_original_sg_symbol_Hall '-P 2 ac 2n'
_cod_original_formula_sum 'Fe Li2.60 Mo3 Na0.40 O12'
_cod_database_code 2240693
_cod_database_fobs_code 2240693

loop_
_symmetry_equiv_pos_as_xyz
'x, y, z'
'-x+1/2, -y, z+1/2'
'x+1/2, -y+1/2, -z+1/2'
'-x, y+1/2, -z'
'-x, -y, -z'
'x-1/2, y, -z-1/2'
'-x-1/2, y-1/2, z-1/2'
'x, -y-1/2, z'

loop_
_atom_site_type_symbol
_atom_site_label
_atom_site_fract_x
_atom_site_fract_y
_atom_site_fract_z
_atom_site_U_iso_or_equiv
_atom_site_adp_type
_atom_site_calc_flag
_atom_site_refinement_flags
_atom_site_occupancy
_atom_site_symmetry_multiplicity
Mo Mo1 0.72100(8) 0.7500 0.94298(2) 0.00764(13) Uani d S 1 2
Mo Mo2 0.78223(6) 0.97805(3) 0.155036(18) 0.00962(13) Uani d . 1 1
Fe Fe1 0.1092(3) 0.2500 0.24993(10) 0.0111(3) Uani d SP 0.40 2
Li Li1 0.1092(3) 0.2500 0.24993(10) 0.0111(3) Uani d SP 0.60 2
Fe Fe2 0.2587(3) 0.92781(16) 0.02588(9) 0.0143(3) Uani d P 0.30 1
Li Li2 0.2587(3) 0.92781(16) 0.02588(9) 0.0143(3) Uani d P 0.70 1
Na Na1 0.2569(8) 0.7500 0.1927(3) 0.0170(9) Uani d SP 0.40 2
Li Li3 0.2569(8) 0.7500 0.1927(3) 0.0170(9) Uani d SP 0.60 2
O O1 0.9187(5) 0.8825(3) 0.96258(15) 0.0164(6) Uani d . 1 1
O O2 0.0596(5) 0.8926(3) 0.12403(15) 0.0175(6) Uani d . 1 1
O O3 0.4481(8) 0.7500 0.0067(2) 0.0163(8) Uani d S 1 2
O O4 0.5823(6) 0.0138(3) 0.07454(15) 0.0152(6) Uani d . 1 1
O O5 0.5927(6) 0.8810(3) 0.21219(16) 0.0199(6) Uani d . 1 1
O O6 0.6384(8) 0.7500 0.8444(2) 0.0142(8) Uani d S 1 2
O O7 0.8577(5) 0.1209(3) 0.20581(15) 0.0142(6) Uani d . 1 1

loop_
_atom_site_aniso_label
_atom_site_aniso_U_11
_atom_site_aniso_U_22
_atom_site_aniso_U_33
_atom_site_aniso_U_12
_atom_site_aniso_U_13
_atom_site_aniso_U_23
Mo1 0.0071(2) 0.0096(2) 0.0062(2) 0.000 0.00008(15) 0.000
Mo2 0.00910(19) 0.01045(19) 0.00929(18) -0.00100(12) -0.00011(11) -0.00250(12)
Fe1 0.0173(8) 0.0076(7) 0.0084(7) 0.000 -0.0018(7) 0.000
Li1 0.0173(8) 0.0076(7) 0.0084(7) 0.000 -0.0018(7) 0.000
Fe2 0.0129(7) 0.0160(8) 0.0140(7) -0.0010(6) 0.0003(6) -0.0022(7)
Li2 0.0129(7) 0.0160(8) 0.0140(7) -0.0010(6) 0.0003(6) -0.0022(7)
Na1 0.017(2) 0.014(2) 0.020(2) 0.000 -0.0016(16) 0.000
Li3 0.017(2) 0.014(2) 0.020(2) 0.000 -0.0016(16) 0.000
O1 0.0166(13) 0.0169(13) 0.0158(13) -0.0032(12) -0.0007(11) 0.0005(11)
O2 0.0178(13) 0.0197(15) 0.0150(13) 0.0020(13) -0.0013(11) -0.0020(11)
O3 0.0116(18) 0.022(2) 0.0152(18) 0.000 0.0010(15) 0.000
O4 0.0140(13) 0.0195(14) 0.0122(12) -0.0029(11) -0.0001(11) -0.0004(11)
O5 0.0181(14) 0.0212(15) 0.0204(14) -0.0054(13) 0.0021(11) 0.0036(12)
O6 0.018(2) 0.0130(19) 0.0115(18) 0.000 -0.0017(15) 0.000
O7 0.0169(13) 0.0123(13) 0.0134(13) 0.0007(12) 0.0001(10) -0.0021(11)

loop_
_atom_type_symbol
_atom_type_description
_atom_type_scat_dispersion_real
_atom_type_scat_dispersion_imag
_atom_type_scat_source
O O 0.0106 0.0060 'International Tables Vol C Tables 4.2.6.8 and 6.1.1.4'
Na Na 0.0362 0.0249 'International Tables Vol C Tables 4.2.6.8 and 6.1.1.4'
Li Li -0.0003 0.0001 'International Tables Vol C Tables 4.2.6.8 and 6.1.1.4'
Fe Fe 0.3463 0.8444 'International Tables Vol C Tables 4.2.6.8 and 6.1.1.4'
Mo Mo -1.6832 0.6857 'International Tables Vol C Tables 4.2.6.8 and 6.1.1.4'

loop_
_geom_angle_atom_site_label_1
_geom_angle_atom_site_label_2
_geom_angle_atom_site_label_3
_geom_angle_site_symmetry_1
_geom_angle_site_symmetry_3
_geom_angle
O1 Mo1 O1 . 8_575 105.12(19)
O1 Mo1 O6 . . 109.07(11)
O1 Mo1 O6 8_575 . 109.07(11)
O1 Mo1 O3 . 1_556 109.09(12)
O1 Mo1 O3 8_575 1_556 109.09(12)
O6 Mo1 O3 . 1_556 114.94(18)
O5 Mo2 O2 . 1_655 109.15(14)
O5 Mo2 O4 . 1_565 105.19(13)
O2 Mo2 O4 1_655 1_565 108.95(13)
O5 Mo2 O7 . 1_565 109.21(13)
O2 Mo2 O7 1_655 1_565 114.08(13)
O4 Mo2 O7 1_565 1_565 109.88(12)
O7 Fe1 O7 3_455 6_556 84.76(17)
O7 Fe1 O7 3_455 1_455 179.64(16)
O7 Fe1 O7 6_556 1_455 95.46(12)
O7 Fe1 O7 3_455 8_465 95.46(12)
O7 Fe1 O7 6_556 8_465 179.64(16)
O7 Fe1 O7 1_455 8_465 84.32(17)
O7 Fe1 O6 3_455 2_564 94.41(13)
O7 Fe1 O6 6_556 2_564 94.41(13)
O7 Fe1 O6 1_455 2_564 85.29(13)
O7 Fe1 O6 8_465 2_564 85.29(13)
O7 Fe1 O6 3_455 5_666 85.15(13)
O7 Fe1 O6 6_556 5_666 85.15(12)
O7 Fe1 O6 1_455 5_666 95.14(12)
O7 Fe1 O6 8_465 5_666 95.14(12)
O6 Fe1 O6 2_564 5_666 179.4(2)
O2 Fe2 O4 . 5_665 170.95(15)
O2 Fe2 O4 . 1_565 97.55(13)
O4 Fe2 O4 5_665 1_565 84.55(13)
O2 Fe2 O1 . 1_454 89.50(12)
O4 Fe2 O1 5_665 1_454 86.71(12)
O4 Fe2 O1 1_565 1_454 166.17(14)
O2 Fe2 O3 . . 101.57(14)
O4 Fe2 O3 5_665 . 86.97(14)
O4 Fe2 O3 1_565 . 94.90(14)
O1 Fe2 O3 1_454 . 95.33(14)
O2 Fe2 O1 . 5_676 83.18(12)
O4 Fe2 O1 5_665 5_676 88.31(13)
O4 Fe2 O1 1_565 5_676 83.98(12)
O1 Fe2 O1 1_454 5_676 85.06(12)
O3 Fe2 O1 . 5_676 175.23(15)

loop_
_geom_bond_atom_site_label_1
_geom_bond_atom_site_label_2
_geom_bond_site_symmetry_2
_geom_bond_distance
_geom_bond_publ_flag
Na1 O2 8_575 2.181(4) n
Na1 O2 . 2.181(4) y
Na1 O5 . 2.239(4) y
Na1 O5 8_575 2.239(4) n
Na1 O5 6_556 2.331(5) y
Na1 O5 3_465 2.331(5) n
Fe1 O7 3_455 2.024(3) y
Fe1 O7 6_556 2.024(3) n
Fe1 O7 1_455 2.033(3) y
Fe1 O7 8_465 2.033(3) n
Fe1 O6 2_564 2.094(4) y
Fe1 O6 5_666 2.107(4) y
Fe2 O2 . 2.042(3) y
Fe2 O4 5_665 2.043(3) y
Fe2 O4 1_565 2.079(3) y
Fe2 O1 1_454 2.126(3) y
Fe2 O3 . 2.143(3) y
Fe2 O1 5_676 2.211(3) y
Mo1 O1 . 1.764(3) y
Mo1 O1 8_575 1.764(3) n
Mo1 O6 . 1.786(4) y
Mo1 O3 1_556 1.795(4) y
Mo2 O5 . 1.735(3) y
Mo2 O2 1_655 1.773(3) y
Mo2 O4 1_565 1.790(3) y
Mo2 O7 1_565 1.797(3) y
